data_4026149
loop_
_publ_author_name
'Ying Cheng'
'Jiang-Hua Peng'
'Yong-Jia Li'
'Xun-Yu Shi'
'Ming-Sheng Tang'
'Tian-Yu Tan'

_publ_section_title
;
 N-Heterocyclic Carbene Catalyzed Reaction of Phthalaldehydes:
 Controllable Stereoselective Synthesis of Polyhydroxylated Spiro- and
 Fused Indenones Dictated by the Structure of NHC Catalysts
;
_journal_name_full 'Journal of Organic Chemistry'
_journal_page_first 1844
_journal_page_last 1851
_journal_paper_doi 10.1021/jo102582a
_journal_volume 76
_journal_year 2011
_chemical_formula_moiety 'C21 H18 Br2 O5'
_chemical_formula_sum 'C21 H18 Br2 O5'
_chemical_formula_weight 510.17
_chemical_name_systematic
; 
 ? 
;
_space_group_IT_number 2
_symmetry_cell_setting triclinic
_symmetry_space_group_name_Hall '-P 1'
_symmetry_space_group_name_H-M 'P -1'
_atom_sites_solution_hydrogens geom
_atom_sites_solution_primary direct
_atom_sites_solution_secondary difmap
_audit_creation_method SHELXL-97
_cell_angle_alpha 97.661(4)
_cell_angle_beta 113.083(3)
_cell_angle_gamma 103.412(8)
_cell_formula_units_Z 4
_cell_length_a 11.7780(16)
_cell_length_b 13.054(2)
_cell_length_c 14.844(3)
_cell_measurement_reflns_used 7192
_cell_measurement_temperature 113(2)
_cell_measurement_theta_max 28.00
_cell_measurement_theta_min 1.50
_cell_volume 1977.1(6)
_computing_cell_refinement 'CrystalClear-SM Expert 2.0 r2'
_computing_data_collection 'CrystalClear-SM Expert 2.0 r2 (Rigaku, 2009)'
_computing_data_reduction 'CrystalClear-SM Expert 2.0 r2'
_computing_molecular_graphics 'CrystalStructure 4.0'
_computing_publication_material 'CrystalStructure 4.0 (Rigaku, 2009)'
_computing_structure_refinement 'SHELXL-97 (Sheldrick, 1997)'
_computing_structure_solution 'SHELXS-97 (Sheldrick, 1990)'
_diffrn_ambient_temperature 113(2)
_diffrn_detector_area_resol_mean 14.63
_diffrn_measured_fraction_theta_full 0.993
_diffrn_measured_fraction_theta_max 0.993
_diffrn_measurement_device_type 'Rigaku Saturn724 CCD camera'
_diffrn_measurement_method '\w and \f scans'
_diffrn_radiation_monochromator multilayer
_diffrn_radiation_source 'rotating anode'
_diffrn_radiation_type MoK\a
_diffrn_radiation_wavelength 0.71075
_diffrn_reflns_av_R_equivalents 0.0454
_diffrn_reflns_av_sigmaI/netI 0.0898
_diffrn_reflns_limit_h_max 15
_diffrn_reflns_limit_h_min -14
_diffrn_reflns_limit_k_max 17
_diffrn_reflns_limit_k_min -17
_diffrn_reflns_limit_l_max 19
_diffrn_reflns_limit_l_min -19
_diffrn_reflns_number 23233
_diffrn_reflns_theta_full 27.95
_diffrn_reflns_theta_max 27.95
_diffrn_reflns_theta_min 1.54
_diffrn_standards_decay_% 0
_diffrn_standards_interval_count 0
_diffrn_standards_interval_time 0
_diffrn_standards_number 0
_exptl_absorpt_coefficient_mu 4.130
_exptl_absorpt_correction_T_max 0.5235
_exptl_absorpt_correction_T_min 0.4372
_exptl_absorpt_correction_type multi-scan
_exptl_absorpt_process_details CrystalClear
_exptl_crystal_colour colorless
_exptl_crystal_density_diffrn 1.714
_exptl_crystal_description prism
_exptl_crystal_F_000 1016
_exptl_crystal_size_max 0.24
_exptl_crystal_size_mid 0.20
_exptl_crystal_size_min 0.18
_refine_diff_density_max 2.316
_refine_diff_density_min -0.957
_refine_diff_density_rms 0.111
_refine_ls_extinction_method none
_refine_ls_goodness_of_fit_ref 0.989
_refine_ls_hydrogen_treatment mixed
_refine_ls_matrix_type full
_refine_ls_number_parameters 554
_refine_ls_number_reflns 9451
_refine_ls_number_restraints 61
_refine_ls_restrained_S_all 1.000
_refine_ls_R_factor_all 0.0638
_refine_ls_R_factor_gt 0.0408
_refine_ls_shift/su_max 0.001
_refine_ls_shift/su_mean 0.000
_refine_ls_structure_factor_coef Fsqd
_refine_ls_weighting_details 'calc w=1/[\s^2^(Fo^2^)+(0.0452P)^2^+0.0000P] where P=(Fo^2^+2Fc^2^)/3'
_refine_ls_weighting_scheme calc
_refine_ls_wR_factor_gt 0.1005
_refine_ls_wR_factor_ref 0.1109
_reflns_number_gt 5645
_reflns_number_total 9451
_reflns_threshold_expression >2sigma(I)
_cod_data_source_file jo102582a_si_007.cif
_cod_data_source_block shelxl
_cod_database_code 4026149

loop_
_symmetry_equiv_pos_as_xyz
'x, y, z'
'-x, -y, -z'

loop_
_atom_site_label
_atom_site_type_symbol
_atom_site_fract_x
_atom_site_fract_y
_atom_site_fract_z
_atom_site_U_iso_or_equiv
_atom_site_adp_type
_atom_site_occupancy
_atom_site_symmetry_multiplicity
_atom_site_calc_flag
_atom_site_refinement_flags
_atom_site_disorder_assembly
_atom_site_disorder_group
Br1 Br 1.14656(4) 0.60584(4) 0.36775(4) 0.03256(12) Uani 1 1 d . . .
Br2 Br 0.37627(4) 0.84710(4) 0.18606(3) 0.03127(12) Uani 1 1 d . . .
Br3 Br 0.42977(4) 0.85505(4) 0.48504(4) 0.03444(13) Uani 1 1 d . . .
Br4 Br 0.28759(4) 0.32807(3) 0.83820(4) 0.03299(12) Uani 1 1 d . . .
O1 O 0.5760(2) 0.4050(2) 0.4129(2) 0.0252(7) Uani 1 1 d . . .
O2 O 0.6405(2) 0.6000(2) 0.5643(2) 0.0215(6) Uani 1 1 d D . .
H2 H 0.573(3) 0.606(3) 0.559(3) 0.032 Uiso 1 1 d D . .
O3 O 0.8843(2) 0.6994(2) 0.6139(2) 0.0188(6) Uani 1 1 d D . .
H3 H 0.855(4) 0.714(3) 0.650(3) 0.028 Uiso 1 1 d D . .
O4 O 0.8150(2) 0.8694(2) 0.5526(2) 0.0196(6) Uani 1 1 d . . .
O5 O 1.0269(2) 0.9192(2) 0.5892(2) 0.0255(7) Uani 1 1 d . . .
O6 O 0.3734(2) 0.9099(2) 0.9375(2) 0.0247(6) Uani 1 1 d . . .
O7 O 0.6207(3) 0.8720(2) 1.0430(2) 0.0242(6) Uani 1 1 d D . .
H7 H 0.618(4) 0.9317(19) 1.055(4) 0.036 Uiso 1 1 d D . .
O8 O 0.7278(3) 0.9002(2) 0.9133(2) 0.0264(7) Uani 1 1 d D . .
H8 H 0.752(4) 0.894(4) 0.9715(18) 0.040 Uiso 1 1 d D . .
O9 O 0.7381(2) 0.6960(2) 0.9069(2) 0.0214(6) Uani 1 1 d . . .
O10 O 0.7929(3) 0.7202(3) 0.7805(2) 0.0364(8) Uani 1 1 d . . .
C1 C 0.6585(3) 0.4899(3) 0.4287(3) 0.0187(8) Uani 1 1 d . . .
C2 C 0.7707(3) 0.5039(3) 0.4065(3) 0.0187(8) Uani 1 1 d . . .
C3 C 0.7985(4) 0.4258(3) 0.3513(3) 0.0236(9) Uani 1 1 d . . .
H3A H 0.7418 0.3532 0.3223 0.028 Uiso 1 1 calc R . .
C4 C 0.9115(4) 0.4588(3) 0.3409(3) 0.0241(9) Uani 1 1 d . . .
H4 H 0.9334 0.4086 0.3032 0.029 Uiso 1 1 calc R . .
C5 C 0.9923(3) 0.5633(3) 0.3842(3) 0.0200(9) Uani 1 1 d . . .
C6 C 0.9678(3) 0.6415(3) 0.4413(3) 0.0198(8) Uani 1 1 d . . .
H6 H 1.0264 0.7133 0.4720 0.024 Uiso 1 1 calc R . .
C7 C 0.8537(3) 0.6090(3) 0.4509(3) 0.0155(8) Uani 1 1 d . . .
C8 C 0.8041(3) 0.6774(3) 0.5097(3) 0.0155(8) Uani 1 1 d . . .
C9 C 0.6631(3) 0.6023(3) 0.4790(3) 0.0154(8) Uani 1 1 d . . .
C10 C 0.5798(3) 0.6503(3) 0.4020(3) 0.0142(8) Uani 1 1 d . . .
C11 C 0.4475(3) 0.6075(3) 0.3395(3) 0.0183(8) Uani 1 1 d . . .
H11 H 0.3988 0.5393 0.3413 0.022 Uiso 1 1 calc R . .
C12 C 0.3869(4) 0.6665(3) 0.2737(3) 0.0195(8) Uani 1 1 d . . .
H12 H 0.2962 0.6391 0.2310 0.023 Uiso 1 1 calc R . .
C13 C 0.4605(4) 0.7653(3) 0.2714(3) 0.0202(8) Uani 1 1 d . . .
C14 C 0.5917(3) 0.8076(3) 0.3322(3) 0.0202(8) Uani 1 1 d . . .
H14 H 0.6406 0.8753 0.3297 0.024 Uiso 1 1 calc R . .
C15 C 0.6510(3) 0.7490(3) 0.3970(3) 0.0162(8) Uani 1 1 d . . .
C16 C 0.7910(3) 0.7808(3) 0.4717(3) 0.0167(8) Uani 1 1 d . . .
H16 H 0.8496 0.8016 0.4389 0.020 Uiso 1 1 calc R . .
C17 C 0.9411(3) 0.9305(3) 0.6092(3) 0.0197(8) Uani 1 1 d . . .
C18 C 0.9556(3) 1.0165(3) 0.6962(3) 0.0215(9) Uani 1 1 d . . .
C19 C 1.0902(4) 1.0414(4) 0.7813(3) 0.0361(11) Uani 1 1 d . . .
H19A H 1.0978 0.9765 0.8066 0.054 Uiso 1 1 calc R . .
H19B H 1.1044 1.1009 0.8363 0.054 Uiso 1 1 calc R . .
H19C H 1.1553 1.0629 0.7561 0.054 Uiso 1 1 calc R . .
C20 C 0.8523(4) 0.9814(4) 0.7332(3) 0.0388(12) Uani 1 1 d . . .
H20A H 0.7663 0.9703 0.6786 0.058 Uiso 1 1 calc R . .
H20B H 0.8686 1.0379 0.7913 0.058 Uiso 1 1 calc R . .
H20C H 0.8555 0.9132 0.7534 0.058 Uiso 1 1 calc R . .
C21 C 0.9430(4) 1.1180(4) 0.6585(3) 0.0373(11) Uani 1 1 d . . .
H21A H 1.0058 1.1392 0.6311 0.056 Uiso 1 1 calc R . .
H21B H 0.9603 1.1774 0.7147 0.056 Uiso 1 1 calc R . .
H21C H 0.8548 1.1029 0.6054 0.056 Uiso 1 1 calc R . .
C22 C 0.4297(3) 0.8738(3) 0.8940(3) 0.0197(9) Uani 1 1 d . . .
C23 C 0.4133(3) 0.8721(3) 0.7918(3) 0.0212(9) Uani 1 1 d . . .
C24 C 0.3171(4) 0.8949(3) 0.7139(3) 0.0235(9) Uani 1 1 d . . .
H24 H 0.2491 0.9139 0.7239 0.028 Uiso 1 1 calc R . .
C25 C 0.3213(4) 0.8895(3) 0.6216(3) 0.0254(9) Uani 1 1 d . . .
H25 H 0.2557 0.9037 0.5671 0.030 Uiso 1 1 calc R . .
C26 C 0.4231(4) 0.8629(3) 0.6102(3) 0.0245(9) Uani 1 1 d . . .
C27 C 0.5198(4) 0.8388(3) 0.6865(3) 0.0223(9) Uani 1 1 d . . .
H27 H 0.5879 0.8198 0.6765 0.027 Uiso 1 1 calc R . .
C28 C 0.5128(3) 0.8435(3) 0.7773(3) 0.0176(8) Uani 1 1 d . . .
C29 C 0.6052(3) 0.8196(3) 0.8706(3) 0.0196(9) Uani 1 1 d . . .
C30 C 0.5354(3) 0.8206(3) 0.9417(3) 0.0194(8) Uani 1 1 d . . .
C31 C 0.4719(3) 0.7006(3) 0.9261(3) 0.0194(8) Uani 1 1 d . . .
C32 C 0.3792(4) 0.6561(3) 0.9575(3) 0.0231(9) Uani 1 1 d . . .
H32 H 0.3532 0.7015 0.9959 0.028 Uiso 1 1 calc R . .
C33 C 0.3257(4) 0.5445(3) 0.9317(3) 0.0240(9) Uani 1 1 d . . .
H33 H 0.2615 0.5120 0.9519 0.029 Uiso 1 1 calc R . .
C34 C 0.3662(4) 0.4798(3) 0.8760(3) 0.0225(9) Uani 1 1 d . . .
C35 C 0.4610(3) 0.5248(3) 0.8470(3) 0.0210(9) Uani 1 1 d . . .
H35 H 0.4892 0.4799 0.8101 0.025 Uiso 1 1 calc R . .
C36 C 0.5127(3) 0.6353(3) 0.8727(3) 0.0179(8) Uani 1 1 d . . .
C37 C 0.6120(3) 0.7029(3) 0.8450(3) 0.0196(8) Uani 1 1 d . . .
H37 H 0.5884 0.6777 0.7715 0.024 Uiso 1 1 calc R . .
C38 C 0.8231(4) 0.7097(3) 0.8653(3) 0.0234(9) Uani 1 1 d . A .
C39 C 0.9584(4) 0.7176(4) 0.9388(3) 0.0318(11) Uani 1 1 d D . .
C40 C 1.0268(6) 0.8440(5) 0.9875(6) 0.059(3) Uani 0.721(7) 1 d PDU A 1
H40A H 0.9973 0.8837 0.9358 0.089 Uiso 0.721(7) 1 calc PR A 1
H40B H 1.1212 0.8601 1.0147 0.089 Uiso 0.721(7) 1 calc PR A 1
H40C H 1.0041 0.8665 1.0423 0.089 Uiso 0.721(7) 1 calc PR A 1
C41 C 1.0297(6) 0.6800(7) 0.8837(5) 0.060(3) Uani 0.721(7) 1 d PDU A 1
H41A H 0.9847 0.6033 0.8472 0.089 Uiso 0.721(7) 1 calc PR A 1
H41B H 1.1184 0.6881 0.9324 0.089 Uiso 0.721(7) 1 calc PR A 1
H41C H 1.0328 0.7238 0.8356 0.089 Uiso 0.721(7) 1 calc PR A 1
C42 C 0.9627(6) 0.6645(6) 1.0233(5) 0.053(2) Uani 0.721(7) 1 d PDU A 1
H42A H 1.0530 0.6718 1.0676 0.080 Uiso 0.721(7) 1 calc PR A 1
H42B H 0.9123 0.5872 0.9951 0.080 Uiso 0.721(7) 1 calc PR A 1
H42C H 0.9257 0.6998 1.0624 0.080 Uiso 0.721(7) 1 calc PR A 1
C40' C 1.0618(15) 0.7824(14) 0.9159(14) 0.062(7) Uani 0.279(7) 1 d PDU A 2
H40D H 1.1460 0.7760 0.9598 0.094 Uiso 0.279(7) 1 calc PR A 2
H40E H 1.0653 0.8589 0.9279 0.094 Uiso 0.279(7) 1 calc PR A 2
H40F H 1.0420 0.7546 0.8450 0.094 Uiso 0.279(7) 1 calc PR A 2
C41' C 0.952(2) 0.5941(8) 0.9143(15) 0.086(9) Uani 0.279(7) 1 d PDU A 2
H41D H 0.9228 0.5674 0.8415 0.128 Uiso 0.279(7) 1 calc PR A 2
H41E H 0.8904 0.5510 0.9348 0.128 Uiso 0.279(7) 1 calc PR A 2
H41F H 1.0381 0.5874 0.9514 0.128 Uiso 0.279(7) 1 calc PR A 2
C42' C 0.9871(17) 0.7496(16) 1.0489(8) 0.063(7) Uani 0.279(7) 1 d PDU A 2
H42D H 0.9598 0.8134 1.0612 0.094 Uiso 0.279(7) 1 calc PR A 2
H42E H 1.0806 0.7671 1.0911 0.094 Uiso 0.279(7) 1 calc PR A 2
H42F H 0.9396 0.6891 1.0660 0.094 Uiso 0.279(7) 1 calc PR A 2

loop_
_atom_site_aniso_label
_atom_site_aniso_U_11
_atom_site_aniso_U_22
_atom_site_aniso_U_33
_atom_site_aniso_U_23
_atom_site_aniso_U_13
_atom_site_aniso_U_12
Br1 0.0283(2) 0.0421(3) 0.0416(3) 0.0162(2) 0.0248(2) 0.0163(2)
Br2 0.0296(2) 0.0345(3) 0.0265(3) 0.0126(2) 0.00427(19) 0.01581(19)
Br3 0.0434(3) 0.0371(3) 0.0248(3) 0.0103(2) 0.0162(2) 0.0124(2)
Br4 0.0418(3) 0.0229(2) 0.0318(3) 0.0063(2) 0.0167(2) 0.00522(19)
O1 0.0213(14) 0.0178(15) 0.0335(19) 0.0034(13) 0.0105(13) 0.0052(12)
O2 0.0176(14) 0.0298(16) 0.0203(16) 0.0087(13) 0.0108(13) 0.0070(12)
O3 0.0147(13) 0.0269(15) 0.0127(15) 0.0025(12) 0.0056(11) 0.0049(11)
O4 0.0124(12) 0.0172(14) 0.0225(16) -0.0024(12) 0.0046(12) 0.0020(10)
O5 0.0122(13) 0.0332(17) 0.0272(17) 0.0019(14) 0.0084(12) 0.0036(12)
O6 0.0224(14) 0.0244(16) 0.0248(17) 0.0008(13) 0.0078(13) 0.0105(12)
O7 0.0258(14) 0.0204(15) 0.0174(16) -0.0006(13) 0.0008(12) 0.0097(12)
O8 0.0168(14) 0.0287(16) 0.0246(17) 0.0000(14) 0.0056(13) 0.0007(12)
O9 0.0181(13) 0.0341(17) 0.0208(16) 0.0136(13) 0.0105(12) 0.0161(12)
O10 0.0312(17) 0.060(2) 0.0227(18) 0.0116(16) 0.0162(15) 0.0140(15)
C1 0.0167(19) 0.024(2) 0.015(2) 0.0076(17) 0.0045(16) 0.0085(16)
C2 0.0196(19) 0.021(2) 0.016(2) 0.0051(17) 0.0050(17) 0.0121(16)
C3 0.021(2) 0.022(2) 0.024(2) 0.0017(18) 0.0054(18) 0.0102(17)
C4 0.026(2) 0.028(2) 0.020(2) 0.0034(19) 0.0083(18) 0.0161(18)
C5 0.0143(18) 0.033(2) 0.024(2) 0.0158(19) 0.0126(17) 0.0151(17)
C6 0.0183(19) 0.024(2) 0.019(2) 0.0080(17) 0.0075(17) 0.0093(16)
C7 0.0153(18) 0.021(2) 0.013(2) 0.0084(16) 0.0048(16) 0.0098(15)
C8 0.0120(17) 0.0165(19) 0.016(2) 0.0017(16) 0.0040(16) 0.0059(14)
C9 0.0149(18) 0.017(2) 0.015(2) 0.0045(16) 0.0063(16) 0.0064(15)
C10 0.0176(18) 0.0169(19) 0.0125(19) 0.0048(16) 0.0076(16) 0.0109(15)
C11 0.0174(18) 0.020(2) 0.018(2) 0.0017(17) 0.0095(17) 0.0048(15)
C12 0.0153(18) 0.025(2) 0.018(2) 0.0030(17) 0.0069(17) 0.0082(16)
C13 0.024(2) 0.024(2) 0.017(2) 0.0069(17) 0.0097(17) 0.0137(17)
C14 0.022(2) 0.021(2) 0.020(2) 0.0050(17) 0.0103(18) 0.0077(16)
C15 0.0136(18) 0.020(2) 0.014(2) 0.0001(16) 0.0071(16) 0.0036(15)
C16 0.0128(18) 0.020(2) 0.016(2) 0.0006(16) 0.0068(16) 0.0040(15)
C17 0.0169(19) 0.018(2) 0.021(2) 0.0076(17) 0.0056(17) 0.0037(16)
C18 0.0172(19) 0.022(2) 0.018(2) -0.0012(17) 0.0046(17) 0.0030(16)
C19 0.031(2) 0.035(3) 0.029(3) 0.002(2) 0.001(2) 0.011(2)
C20 0.043(3) 0.039(3) 0.028(3) 0.000(2) 0.021(2) -0.004(2)
C21 0.042(3) 0.037(3) 0.029(3) 0.004(2) 0.010(2) 0.016(2)
C22 0.0169(19) 0.014(2) 0.021(2) 0.0007(17) 0.0020(17) 0.0044(15)
C23 0.0157(19) 0.019(2) 0.024(2) 0.0019(18) 0.0059(17) 0.0026(16)
C24 0.022(2) 0.019(2) 0.025(2) 0.0056(18) 0.0032(18) 0.0102(16)
C25 0.026(2) 0.021(2) 0.026(2) 0.0077(19) 0.0062(19) 0.0094(17)
C26 0.029(2) 0.019(2) 0.014(2) 0.0004(17) 0.0057(18) -0.0027(17)
C27 0.023(2) 0.017(2) 0.025(2) 0.0062(18) 0.0106(19) 0.0026(16)
C28 0.0173(18) 0.0119(19) 0.017(2) 0.0035(16) 0.0019(16) 0.0031(15)
C29 0.0129(18) 0.022(2) 0.018(2) 0.0014(17) 0.0024(16) 0.0050(15)
C30 0.0146(18) 0.022(2) 0.017(2) 0.0047(17) 0.0021(16) 0.0077(16)
C31 0.0159(18) 0.023(2) 0.016(2) 0.0031(17) 0.0034(16) 0.0081(16)
C32 0.025(2) 0.025(2) 0.022(2) 0.0069(18) 0.0106(19) 0.0119(18)
C33 0.024(2) 0.026(2) 0.023(2) 0.0077(19) 0.0099(19) 0.0089(17)
C34 0.025(2) 0.019(2) 0.019(2) 0.0075(18) 0.0047(18) 0.0064(17)
C35 0.022(2) 0.026(2) 0.016(2) 0.0044(18) 0.0063(17) 0.0143(17)
C36 0.0167(18) 0.022(2) 0.014(2) 0.0064(17) 0.0032(16) 0.0099(16)
C37 0.0168(19) 0.024(2) 0.017(2) 0.0049(17) 0.0037(16) 0.0108(16)
C38 0.018(2) 0.027(2) 0.023(2) 0.0007(19) 0.0079(18) 0.0078(17)
C39 0.022(2) 0.049(3) 0.028(3) 0.012(2) 0.010(2) 0.020(2)
C40 0.037(4) 0.068(5) 0.046(5) 0.000(4) 0.000(3) 0.009(4)
C41 0.037(4) 0.099(6) 0.049(5) 0.003(4) 0.021(4) 0.037(4)
C42 0.026(3) 0.092(6) 0.055(5) 0.050(5) 0.012(3) 0.034(4)
C40' 0.042(8) 0.076(11) 0.072(11) 0.022(8) 0.029(8) 0.013(7)
C41' 0.083(11) 0.071(11) 0.090(12) 0.025(8) 0.013(8) 0.044(9)
C42' 0.039(8) 0.089(11) 0.063(11) 0.007(8) 0.026(7) 0.026(8)

loop_
_atom_type_symbol
_atom_type_description
_atom_type_scat_dispersion_real
_atom_type_scat_dispersion_imag
_atom_type_scat_source
C C 0.0033 0.0016 'International Tables Vol C Tables 4.2.6.8 and 6.1.1.4'
H H 0.0000 0.0000 'International Tables Vol C Tables 4.2.6.8 and 6.1.1.4'
Br Br -0.2901 2.4595 'International Tables Vol C Tables 4.2.6.8 and 6.1.1.4'
O O 0.0106 0.0060 'International Tables Vol C Tables 4.2.6.8 and 6.1.1.4'

loop_
_geom_angle_atom_site_label_1
_geom_angle_atom_site_label_2
_geom_angle_atom_site_label_3
_geom_angle
C9 O2 H2 116(3)
C8 O3 H3 117(3)
C17 O4 C16 115.8(3)
C30 O7 H7 109(4)
C29 O8 H8 98(3)
C38 O9 C37 115.2(3)
O1 C1 C2 127.3(4)
O1 C1 C9 124.7(3)
C2 C1 C9 108.0(3)
C7 C2 C3 122.0(4)
C7 C2 C1 110.1(3)
C3 C2 C1 127.9(4)
C4 C3 C2 117.1(4)
C4 C3 H3A 121.4
C2 C3 H3A 121.4
C5 C4 C3 120.4(4)
C5 C4 H4 119.8
C3 C4 H4 119.8
C4 C5 C6 123.3(3)
C4 C5 Br1 119.2(3)
C6 C5 Br1 117.5(3)
C7 C6 C5 116.4(4)
C7 C6 H6 121.8
C5 C6 H6 121.8
C2 C7 C6 120.8(3)
C2 C7 C8 112.0(3)
C6 C7 C8 127.2(3)
O3 C8 C7 109.3(3)
O3 C8 C16 113.6(3)
C7 C8 C16 111.2(3)
O3 C8 C9 112.2(3)
C7 C8 C9 103.0(3)
C16 C8 C9 107.1(3)
O2 C9 C10 115.9(3)
O2 C9 C1 111.6(3)
C10 C9 C1 110.6(3)
O2 C9 C8 110.4(3)
C10 C9 C8 102.8(3)
C1 C9 C8 104.6(3)
C11 C10 C15 120.1(3)
C11 C10 C9 127.7(3)
C15 C10 C9 112.2(3)
C10 C11 C12 118.9(3)
C10 C11 H11 120.6
C12 C11 H11 120.6
C13 C12 C11 119.5(3)
C13 C12 H12 120.2
C11 C12 H12 120.2
C14 C13 C12 122.0(4)
C14 C13 Br2 118.9(3)
C12 C13 Br2 119.1(3)
C13 C14 C15 118.3(4)
C13 C14 H14 120.9
C15 C14 H14 120.9
C14 C15 C10 121.3(3)
C14 C15 C16 127.4(3)
C10 C15 C16 111.2(3)
O4 C16 C15 108.2(3)
O4 C16 C8 111.1(3)
C15 C16 C8 103.9(3)
O4 C16 H16 111.1
C15 C16 H16 111.1
C8 C16 H16 111.1
O5 C17 O4 123.2(4)
O5 C17 C18 125.6(3)
O4 C17 C18 111.2(3)
C19 C18 C17 107.9(3)
C19 C18 C21 109.4(3)
C17 C18 C21 107.5(3)
C19 C18 C20 110.5(4)
C17 C18 C20 112.8(3)
C21 C18 C20 108.7(3)
C18 C19 H19A 109.5
C18 C19 H19B 109.5
H19A C19 H19B 109.5
C18 C19 H19C 109.5
H19A C19 H19C 109.5
H19B C19 H19C 109.5
C18 C20 H20A 109.5
C18 C20 H20B 109.5
H20A C20 H20B 109.5
C18 C20 H20C 109.5
H20A C20 H20C 109.5
H20B C20 H20C 109.5
C18 C21 H21A 109.5
C18 C21 H21B 109.5
H21A C21 H21B 109.5
C18 C21 H21C 109.5
H21A C21 H21C 109.5
H21B C21 H21C 109.5
O6 C22 C23 128.3(4)
O6 C22 C30 124.2(4)
C23 C22 C30 107.4(3)
C24 C23 C28 120.6(4)
C24 C23 C22 129.1(4)
C28 C23 C22 110.3(3)
C25 C24 C23 119.4(4)
C25 C24 H24 120.3
C23 C24 H24 120.3
C24 C25 C26 118.7(4)
C24 C25 H25 120.7
C26 C25 H25 120.7
C25 C26 C27 123.1(4)
C25 C26 Br3 119.1(3)
C27 C26 Br3 117.8(3)
C28 C27 C26 117.2(4)
C28 C27 H27 121.4
C26 C27 H27 121.4
C27 C28 C23 121.1(4)
C27 C28 C29 126.8(3)
C23 C28 C29 112.0(3)
O8 C29 C28 110.2(3)
O8 C29 C37 113.2(3)
C28 C29 C37 110.3(3)
O8 C29 C30 112.5(3)
C28 C29 C30 103.1(3)
C37 C29 C30 107.1(3)
O7 C30 C31 112.3(3)
O7 C30 C22 114.1(3)
C31 C30 C22 109.4(3)
O7 C30 C29 113.2(3)
C31 C30 C29 102.4(3)
C22 C30 C29 104.6(3)
C36 C31 C32 121.1(4)
C36 C31 C30 112.7(3)
C32 C31 C30 126.1(3)
C33 C32 C31 118.6(4)
C33 C32 H32 120.7
C31 C32 H32 120.7
C32 C33 C34 119.5(4)
C32 C33 H33 120.2
C34 C33 H33 120.2
C35 C34 C33 121.5(4)
C35 C34 Br4 119.9(3)
C33 C34 Br4 118.6(3)
C36 C35 C34 118.4(4)
C36 C35 H35 120.8
C34 C35 H35 120.8
C35 C36 C31 120.9(4)
C35 C36 C37 127.8(3)
C31 C36 C37 111.2(3)
O9 C37 C36 108.9(3)
O9 C37 C29 111.2(3)
C36 C37 C29 103.5(3)
O9 C37 H37 111.0
C36 C37 H37 111.0
C29 C37 H37 111.0
O10 C38 O9 122.5(4)
O10 C38 C39 124.7(4)
O9 C38 C39 112.7(4)
C40' C39 C41 50.2(7)
C40' C39 C42 132.9(8)
C41 C39 C42 113.4(4)
C40' C39 C38 113.3(8)
C41 C39 C38 110.6(4)
C42 C39 C38 113.7(4)
C40' C39 C42' 112.8(7)
C41 C39 C42' 134.3(8)
C42 C39 C42' 41.0(7)
C38 C39 C42' 114.8(7)
C40' C39 C40 57.8(7)
C41 C39 C40 107.4(4)
C42 C39 C40 107.2(4)
C38 C39 C40 103.8(4)
C42' C39 C40 67.2(7)
C40' C39 C41' 108.0(6)
C41 C39 C41' 58.8(7)
C42 C39 C41' 66.5(7)
C38 C39 C41' 99.9(8)
C42' C39 C41' 106.8(7)
C40 C39 C41' 155.8(9)
C39 C40 H40A 109.5
C39 C40 H40B 109.5
C39 C40 H40C 109.5
C39 C41 H41A 109.5
C39 C41 H41B 109.5
C39 C41 H41C 109.5
C39 C42 H42A 109.5
C39 C42 H42B 109.5
C39 C42 H42C 109.5
C39 C40' H40D 109.5
C39 C40' H40E 109.5
H40D C40' H40E 109.5
C39 C40' H40F 109.5
H40D C40' H40F 109.5
H40E C40' H40F 109.5
C39 C41' H41D 109.5
C39 C41' H41E 109.5
H41D C41' H41E 109.5
C39 C41' H41F 109.5
H41D C41' H41F 109.5
H41E C41' H41F 109.5
C39 C42' H42D 109.5
C39 C42' H42E 109.5
H42D C42' H42E 109.5
C39 C42' H42F 109.5
H42D C42' H42F 109.5
H42E C42' H42F 109.5

loop_
_geom_bond_atom_site_label_1
_geom_bond_atom_site_label_2
_geom_bond_distance
Br1 C5 1.893(3)
Br2 C13 1.897(4)
Br3 C26 1.881(4)
Br4 C34 1.882(4)
O1 C1 1.217(4)
O2 C9 1.394(4)
O2 H2 0.785(18)
O3 C8 1.406(4)
O3 H3 0.771(18)
O4 C17 1.357(4)
O4 C16 1.439(4)
O5 C17 1.193(4)
O6 C22 1.216(4)
O7 C30 1.398(5)
O7 H7 0.786(19)
O8 C29 1.412(4)
O8 H8 0.818(19)
O9 C38 1.358(4)
O9 C37 1.439(4)
O10 C38 1.203(5)
C1 C2 1.460(5)
C1 C9 1.534(5)
C2 C7 1.380(5)
C2 C3 1.400(5)
C3 C4 1.377(5)
C3 H3A 0.9500
C4 C5 1.365(5)
C4 H4 0.9500
C5 C6 1.393(5)
C6 C7 1.381(5)
C6 H6 0.9500
C7 C8 1.528(5)
C8 C16 1.548(5)
C8 C9 1.569(5)
C9 C10 1.503(5)
C10 C11 1.387(5)
C10 C15 1.394(5)
C11 C12 1.402(5)
C11 H11 0.9500
C12 C13 1.390(5)
C12 H12 0.9500
C13 C14 1.373(5)
C14 C15 1.384(5)
C14 H14 0.9500
C15 C16 1.499(5)
C16 H16 1.0000
C17 C18 1.520(5)
C18 C19 1.515(5)
C18 C21 1.522(6)
C18 C20 1.524(5)
C19 H19A 0.9800
C19 H19B 0.9800
C19 H19C 0.9800
C20 H20A 0.9800
C20 H20B 0.9800
C20 H20C 0.9800
C21 H21A 0.9800
C21 H21B 0.9800
C21 H21C 0.9800
C22 C23 1.449(6)
C22 C30 1.541(5)
C23 C24 1.389(5)
C23 C28 1.392(5)
C24 C25 1.382(6)
C24 H24 0.9500
C25 C26 1.388(5)
C25 H25 0.9500
C26 C27 1.389(5)
C27 C28 1.376(5)
C27 H27 0.9500
C28 C29 1.513(5)
C29 C37 1.549(5)
C29 C30 1.573(5)
C30 C31 1.513(5)
C31 C36 1.377(5)
C31 C32 1.387(5)
C32 C33 1.379(5)
C32 H32 0.9500
C33 C34 1.392(5)
C33 H33 0.9500
C34 C35 1.384(5)
C35 C36 1.363(5)
C35 H35 0.9500
C36 C37 1.519(5)
C37 H37 1.0000
C38 C39 1.507(5)
C39 C40' 1.495(8)
C39 C41 1.496(5)
C39 C42 1.502(6)
C39 C42' 1.511(9)
C39 C40 1.582(6)
C39 C41' 1.582(8)
C40 H40A 0.9800
C40 H40B 0.9800
C40 H40C 0.9800
C41 H41A 0.9800
C41 H41B 0.9800
C41 H41C 0.9800
C42 H42A 0.9800
C42 H42B 0.9800
C42 H42C 0.9800
C40' H40D 0.9800
C40' H40E 0.9800
C40' H40F 0.9800
C41' H41D 0.9800
C41' H41E 0.9800
C41' H41F 0.9800
C42' H42D 0.9800
C42' H42E 0.9800
C42' H42F 0.9800

loop_
_geom_hbond_atom_site_label_D
_geom_hbond_atom_site_label_H
_geom_hbond_atom_site_label_A
_geom_hbond_distance_DH
_geom_hbond_distance_HA
_geom_hbond_distance_DA
_geom_hbond_angle_DHA
_geom_hbond_site_symmetry_A
O2 H2 O1 0.785(18) 1.94(2) 2.689(3) 158(5) 2_666
O3 H3 O10 0.771(18) 2.32(2) 3.064(4) 163(4) .
O7 H7 O6 0.786(19) 2.03(2) 2.805(4) 167(5) 2_677
O8 H8 O7 0.818(19) 2.19(4) 2.704(4) 121(4) .

loop_
_geom_torsion_atom_site_label_1
_geom_torsion_atom_site_label_2
_geom_torsion_atom_site_label_3
_geom_torsion_atom_site_label_4
_geom_torsion
O1 C1 C2 C7 -169.6(4)
C9 C1 C2 C7 9.0(4)
O1 C1 C2 C3 8.9(7)
C9 C1 C2 C3 -172.6(4)
C7 C2 C3 C4 -1.5(6)
C1 C2 C3 C4 -179.8(4)
C2 C3 C4 C5 0.8(6)
C3 C4 C5 C6 0.6(6)
C3 C4 C5 Br1 -179.8(3)
C4 C5 C6 C7 -1.3(6)
Br1 C5 C6 C7 179.0(3)
C3 C2 C7 C6 0.8(6)
C1 C2 C7 C6 179.3(3)
C3 C2 C7 C8 -178.1(3)
C1 C2 C7 C8 0.5(4)
C5 C6 C7 C2 0.6(5)
C5 C6 C7 C8 179.3(3)
C2 C7 C8 O3 110.2(3)
C6 C7 C8 O3 -68.6(5)
C2 C7 C8 C16 -123.7(3)
C6 C7 C8 C16 57.5(5)
C2 C7 C8 C9 -9.3(4)
C6 C7 C8 C9 171.9(4)
O1 C1 C9 O2 44.9(5)
C2 C1 C9 O2 -133.7(3)
O1 C1 C9 C10 -85.6(5)
C2 C1 C9 C10 95.7(3)
O1 C1 C9 C8 164.4(4)
C2 C1 C9 C8 -14.3(4)
O3 C8 C9 O2 16.5(4)
C7 C8 C9 O2 134.0(3)
C16 C8 C9 O2 -108.7(3)
O3 C8 C9 C10 140.7(3)
C7 C8 C9 C10 -101.8(3)
C16 C8 C9 C10 15.5(4)
O3 C8 C9 C1 -103.7(3)
C7 C8 C9 C1 13.8(4)
C16 C8 C9 C1 131.1(3)
O2 C9 C10 C11 -68.9(5)
C1 C9 C10 C11 59.4(5)
C8 C9 C10 C11 170.6(3)
O2 C9 C10 C15 111.4(3)
C1 C9 C10 C15 -120.4(3)
C8 C9 C10 C15 -9.2(4)
C15 C10 C11 C12 -1.6(5)
C9 C10 C11 C12 178.7(3)
C10 C11 C12 C13 0.9(5)
C11 C12 C13 C14 -0.2(6)
C11 C12 C13 Br2 -177.5(3)
C12 C13 C14 C15 0.2(6)
Br2 C13 C14 C15 177.5(3)
C13 C14 C15 C10 -0.8(5)
C13 C14 C15 C16 -178.0(3)
C11 C10 C15 C14 1.6(5)
C9 C10 C15 C14 -178.6(3)
C11 C10 C15 C16 179.1(3)
C9 C10 C15 C16 -1.1(4)
C17 O4 C16 C15 -160.0(3)
C17 O4 C16 C8 86.6(4)
C14 C15 C16 O4 70.3(5)
C10 C15 C16 O4 -107.1(3)
C14 C15 C16 C8 -171.6(4)
C10 C15 C16 C8 11.0(4)
O3 C8 C16 O4 -24.6(4)
C7 C8 C16 O4 -148.4(3)
C9 C8 C16 O4 99.8(3)
O3 C8 C16 C15 -140.6(3)
C7 C8 C16 C15 95.6(3)
C9 C8 C16 C15 -16.3(4)
C16 O4 C17 O5 6.5(5)
C16 O4 C17 C18 -176.2(3)
O5 C17 C18 C19 -30.7(5)
O4 C17 C18 C19 152.2(3)
O5 C17 C18 C21 87.2(5)
O4 C17 C18 C21 -90.0(4)
O5 C17 C18 C20 -153.1(4)
O4 C17 C18 C20 29.8(5)
O6 C22 C23 C24 -11.2(7)
C30 C22 C23 C24 169.0(4)
O6 C22 C23 C28 168.3(4)
C30 C22 C23 C28 -11.4(4)
C28 C23 C24 C25 -0.4(6)
C22 C23 C24 C25 179.1(4)
C23 C24 C25 C26 -0.9(6)
C24 C25 C26 C27 1.6(6)
C24 C25 C26 Br3 179.9(3)
C25 C26 C27 C28 -0.9(6)
Br3 C26 C27 C28 -179.2(3)
C26 C27 C28 C23 -0.5(6)
C26 C27 C28 C29 179.3(3)
C24 C23 C28 C27 1.1(6)
C22 C23 C28 C27 -178.5(3)
C24 C23 C28 C29 -178.7(3)
C22 C23 C28 C29 1.7(4)
C27 C28 C29 O8 68.3(5)
C23 C28 C29 O8 -112.0(3)
C27 C28 C29 C37 -57.4(5)
C23 C28 C29 C37 122.4(3)
C27 C28 C29 C30 -171.4(4)
C23 C28 C29 C30 8.3(4)
O6 C22 C30 O7 -39.5(5)
C23 C22 C30 O7 140.2(3)
O6 C22 C30 C31 87.2(5)
C23 C22 C30 C31 -93.0(4)
O6 C22 C30 C29 -163.8(4)
C23 C22 C30 C29 16.0(4)
O8 C29 C30 O7 -20.5(4)
C28 C29 C30 O7 -139.2(3)
C37 C29 C30 O7 104.5(3)
O8 C29 C30 C31 -141.6(3)
C28 C29 C30 C31 99.7(3)
C37 C29 C30 C31 -16.6(4)
O8 C29 C30 C22 104.4(3)
C28 C29 C30 C22 -14.3(4)
C37 C29 C30 C22 -130.7(3)
O7 C30 C31 C36 -111.6(4)
C22 C30 C31 C36 120.6(4)
C29 C30 C31 C36 10.1(4)
O7 C30 C31 C32 70.4(5)
C22 C30 C31 C32 -57.4(5)
C29 C30 C31 C32 -167.9(4)
C36 C31 C32 C33 -1.7(6)
C30 C31 C32 C33 176.2(4)
C31 C32 C33 C34 0.4(6)
C32 C33 C34 C35 1.0(6)
C32 C33 C34 Br4 -178.0(3)
C33 C34 C35 C36 -1.3(6)
Br4 C34 C35 C36 177.8(3)
C34 C35 C36 C31 0.0(6)
C34 C35 C36 C37 -176.7(4)
C32 C31 C36 C35 1.5(6)
C30 C31 C36 C35 -176.7(3)
C32 C31 C36 C37 178.7(3)
C30 C31 C36 C37 0.6(5)
C38 O9 C37 C36 152.7(3)
C38 O9 C37 C29 -93.9(4)
C35 C36 C37 O9 -75.8(5)
C31 C36 C37 O9 107.2(4)
C35 C36 C37 C29 165.8(4)
C31 C36 C37 C29 -11.2(4)
O8 C29 C37 O9 24.9(5)
C28 C29 C37 O9 148.8(3)
C30 C29 C37 O9 -99.7(3)
O8 C29 C37 C36 141.6(3)
C28 C29 C37 C36 -94.4(4)
C30 C29 C37 C36 17.1(4)
C37 O9 C38 O10 -4.3(6)
C37 O9 C38 C39 171.9(3)
O10 C38 C39 C40' 23.5(9)
O9 C38 C39 C40' -152.6(8)
O10 C38 C39 C41 -30.9(6)
O9 C38 C39 C41 153.0(4)
O10 C38 C39 C42 -159.8(5)
O9 C38 C39 C42 24.1(6)
O10 C38 C39 C42' 155.0(9)
O9 C38 C39 C42' -21.1(9)
O10 C38 C39 C40 84.0(6)
O9 C38 C39 C40 -92.1(5)
O10 C38 C39 C41' -91.2(9)
O9 C38 C39 C41' 92.7(8)
